data_7713622
loop_
_publ_author_name
'Xu, Vivian'
'Pandey, Bedraj'
'Jayawardhena, J. P. I. Dulmini'
'Krause, Jeanette A.'
'Guan, Hairong'

_publ_section_title
;
 The curious cases of tetrahydrosalen-type ligands interacting with
 Ni(II): structures and ligand-based oxidation reactions
;
_journal_name_full 'Dalton Transactions'
_journal_paper_doi 10.1039/D3DT02023A
_journal_year 2023
_chemical_formula_moiety 'C44 H44 N4 O8 Ni2, 2(C3 H6 O)'
_chemical_formula_sum 'C50 H56 N4 Ni2 O10'
_chemical_formula_weight 990.40
_space_group_crystal_system monoclinic
_space_group_IT_number 14
_space_group_name_Hall '-P 2ybc'
_space_group_name_H-M_alt 'P 1 21/c 1'
_atom_sites_solution_hydrogens mixed
_atom_sites_solution_primary direct
_atom_sites_solution_secondary difmap
_audit_creation_method SHELXL-2017/1
_audit_update_record
;
2023-06-26 deposited with the CCDC.	2023-08-01 downloaded from the CCDC.
;
_cell_angle_alpha 90
_cell_angle_beta 99.0973(10)
_cell_angle_gamma 90
_cell_formula_units_Z 2
_cell_length_a 9.8278(3)
_cell_length_b 13.7955(5)
_cell_length_c 17.5611(5)
_cell_measurement_reflns_used 9661
_cell_measurement_temperature 150(2)
_cell_measurement_theta_max 26.39
_cell_measurement_theta_min 2.57
_cell_volume 2350.97(13)
_computing_cell_refinement 'Bruker SAINT v8.38A (Bruker, 2016)'
_computing_data_collection 'Bruker APEX3 v2019.2-37 (Bruker, 2019)'
_computing_data_reduction 'Bruker SAINT v8.38A (Bruker, 2016)'
_computing_molecular_graphics 'Bruker SHELXTL v6.14'
_computing_publication_material 'Bruker SHELXTL v6.14'
_computing_structure_refinement 'SHELXL-2017/1 (Sheldrick, 2018, G.M. Sheldrick (2015) Acta Cryst., C71, 3-8)'
_computing_structure_solution 'Bruker SHELXTL v6.14'
_diffrn_ambient_temperature 150(2)
_diffrn_measured_fraction_theta_full 0.999
_diffrn_measured_fraction_theta_max 0.999
_diffrn_measurement_device_type 'Bruker D8 Venture Photon-II'
_diffrn_measurement_method '\w-\f scans'
_diffrn_radiation_monochromator 'multilayer mirror'
_diffrn_radiation_type MoK\a
_diffrn_radiation_wavelength 0.71073
_diffrn_reflns_av_R_equivalents 0.0341
_diffrn_reflns_av_unetI/netI 0.0135
_diffrn_reflns_Laue_measured_fraction_full 0.999
_diffrn_reflns_Laue_measured_fraction_max 0.999
_diffrn_reflns_limit_h_max 12
_diffrn_reflns_limit_h_min -12
_diffrn_reflns_limit_k_max 17
_diffrn_reflns_limit_k_min -17
_diffrn_reflns_limit_l_max 21
_diffrn_reflns_limit_l_min -21
_diffrn_reflns_number 98573
_diffrn_reflns_point_group_measured_fraction_full 0.999
_diffrn_reflns_point_group_measured_fraction_max 0.999
_diffrn_reflns_theta_full 25.242
_diffrn_reflns_theta_max 26.427
_diffrn_reflns_theta_min 2.566
_diffrn_source 'Incoatec Mo-microfocus 3.0'
_exptl_absorpt_coefficient_mu 0.864
_exptl_absorpt_correction_T_max 0.862
_exptl_absorpt_correction_T_min 0.824
_exptl_absorpt_correction_type multi-scan
_exptl_absorpt_process_details 'SADABS 2016/2 (L.Krause, et al. J. Appl. Cryst. (2015), 48, 3-10)'
_exptl_crystal_colour colorless
_exptl_crystal_density_diffrn 1.399
_exptl_crystal_description block
_exptl_crystal_F_000 1040
_exptl_crystal_size_max 0.122
_exptl_crystal_size_mid 0.105
_exptl_crystal_size_min 0.089
_refine_diff_density_max 1.346
_refine_diff_density_min -0.890
_refine_diff_density_rms 0.067
_refine_ls_extinction_method none
_refine_ls_goodness_of_fit_ref 1.040
_refine_ls_hydrogen_treatment mixed
_refine_ls_matrix_type full
_refine_ls_number_parameters 304
_refine_ls_number_reflns 4827
_refine_ls_number_restraints 0
_refine_ls_restrained_S_all 1.040
_refine_ls_R_factor_all 0.0370
_refine_ls_R_factor_gt 0.0344
_refine_ls_shift/su_max 0.002
_refine_ls_shift/su_mean 0.000
_refine_ls_structure_factor_coef Fsqd
_refine_ls_weighting_details 'w=1/[\s^2^(Fo^2^)+(0.0426P)^2^+2.6108P] where P=(Fo^2^+2Fc^2^)/3'
_refine_ls_weighting_scheme calc
_refine_ls_wR_factor_gt 0.0892
_refine_ls_wR_factor_ref 0.0916
_reflns_Friedel_coverage 0.000
_reflns_number_gt 4479
_reflns_number_total 4827
_reflns_threshold_expression 'I > 2\s(I)'
_cod_data_source_file d3dt02023a2.cif
_cod_data_source_block Ni2Hsalophan2OAc2-2acetone
_cod_original_sg_symbol_H-M 'P 21/c'
_cod_database_code 7713622
_shelx_shelxl_version_number 2017/1
_shelx_space_group_comment
;
The symmetry employed for this shelxl refinement is uniquely defined
by the following loop, which should always be used as a source of
symmetry information in preference to the above space-group names.
They are only intended as comments.
;
_shelx_estimated_absorpt_t_min 0.902
_shelx_estimated_absorpt_t_max 0.927

loop_
_space_group_symop_operation_xyz
'x, y, z'
'-x, y+1/2, -z+1/2'
'-x, -y, -z'
'x, -y-1/2, z-1/2'

loop_
_atom_site_label
_atom_site_type_symbol
_atom_site_fract_x
_atom_site_fract_y
_atom_site_fract_z
_atom_site_U_iso_or_equiv
_atom_site_adp_type
_atom_site_occupancy
_atom_site_site_symmetry_order
_atom_site_calc_flag
_atom_site_refinement_flags_posn
_atom_site_refinement_flags_adp
_atom_site_refinement_flags_occupancy
_atom_site_disorder_assembly
_atom_site_disorder_group
Ni Ni 0.36205(2) 0.49440(2) 0.53102(2) 0.01714(9) Uani 1 1 d . . . . .
O1 O 0.49304(12) 0.59813(10) 0.50301(7) 0.0200(3) Uani 1 1 d . . . . .
O2 O 0.22334(14) 0.39189(10) 0.55936(8) 0.0241(3) Uani 1 1 d . . . . .
O3 O 0.25443(14) 0.49355(9) 0.41930(8) 0.0223(3) Uani 1 1 d . . . . .
H3 H 0.160(3) 0.3976(17) 0.5282(14) 0.027 Uiso 1 1 d . U . . .
O4 O 0.05990(13) 0.42029(11) 0.43874(8) 0.0290(3) Uani 1 1 d . . . . .
N1 N 0.24579(16) 0.59888(12) 0.57687(9) 0.0217(3) Uani 1 1 d . . . . .
H1 H 0.164(2) 0.5799(17) 0.5774(13) 0.026 Uiso 1 1 d . U . . .
N2 N 0.46653(16) 0.48622(11) 0.64261(9) 0.0197(3) Uani 1 1 d . . . . .
H2 H 0.548(3) 0.4989(15) 0.6369(14) 0.024 Uiso 1 1 d . U . . .
C1 C 0.49337(19) 0.69237(13) 0.52119(10) 0.0203(4) Uani 1 1 d . . . . .
C2 C 0.6142(2) 0.74837(14) 0.52740(11) 0.0269(4) Uani 1 1 d . . . . .
H2A H 0.698395 0.718215 0.520771 0.032 Uiso 1 1 calc R U . . .
C3 C 0.6125(3) 0.84719(15) 0.54310(12) 0.0342(5) Uani 1 1 d . . . . .
H3A H 0.694975 0.883686 0.545385 0.041 Uiso 1 1 calc R U . . .
C4 C 0.4930(3) 0.89322(15) 0.55543(12) 0.0363(5) Uani 1 1 d . . . . .
H4A H 0.492683 0.960674 0.566298 0.044 Uiso 1 1 calc R U . . .
C5 C 0.3740(2) 0.83882(15) 0.55157(11) 0.0314(5) Uani 1 1 d . . . . .
H5A H 0.291839 0.869438 0.561160 0.038 Uiso 1 1 calc R U . . .
C6 C 0.37139(19) 0.74012(14) 0.53397(10) 0.0237(4) Uani 1 1 d . . . . .
C7 C 0.23701(19) 0.68710(15) 0.52721(11) 0.0273(4) Uani 1 1 d . . . . .
H7A H 0.166113 0.731230 0.541936 0.033 Uiso 1 1 calc R U . . .
H7B H 0.207536 0.667886 0.472780 0.033 Uiso 1 1 calc R U . . .
C8 C 0.30478(18) 0.61648(14) 0.65691(10) 0.0213(4) Uani 1 1 d . . . . .
C9 C 0.25246(19) 0.68693(15) 0.70147(12) 0.0270(4) Uani 1 1 d . . . . .
H9A H 0.176746 0.725914 0.679336 0.032 Uiso 1 1 calc R U . . .
C10 C 0.3108(2) 0.70013(15) 0.77798(12) 0.0304(4) Uani 1 1 d . . . . .
H10A H 0.274486 0.747961 0.808127 0.037 Uiso 1 1 calc R U . . .
C11 C 0.4218(2) 0.64388(15) 0.81078(12) 0.0314(4) Uani 1 1 d . . . . .
H11A H 0.461381 0.653028 0.863243 0.038 Uiso 1 1 calc R U . . .
C12 C 0.4747(2) 0.57440(14) 0.76668(11) 0.0268(4) Uani 1 1 d . . . . .
H12A H 0.551069 0.536098 0.788949 0.032 Uiso 1 1 calc R U . . .
C13 C 0.41673(18) 0.56031(13) 0.68991(10) 0.0205(4) Uani 1 1 d . . . . .
C14 C 0.46127(19) 0.38614(14) 0.67437(11) 0.0228(4) Uani 1 1 d . . . . .
H14A H 0.526592 0.381617 0.723312 0.027 Uiso 1 1 calc R U . . .
H14B H 0.491320 0.339430 0.637587 0.027 Uiso 1 1 calc R U . . .
C15 C 0.31940(19) 0.35856(13) 0.68901(11) 0.0221(4) Uani 1 1 d . . . . .
C16 C 0.2999(2) 0.32677(15) 0.76168(12) 0.0313(4) Uani 1 1 d . . . . .
H16A H 0.376868 0.322622 0.801761 0.038 Uiso 1 1 calc R U . . .
C17 C 0.1705(3) 0.30103(18) 0.77683(13) 0.0413(6) Uani 1 1 d . . . . .
H17A H 0.158919 0.280398 0.827025 0.050 Uiso 1 1 calc R U . . .
C18 C 0.0584(2) 0.30555(18) 0.71849(14) 0.0405(5) Uani 1 1 d . . . . .
H18A H -0.030408 0.287723 0.728633 0.049 Uiso 1 1 calc R U . . .
C19 C 0.0748(2) 0.33592(15) 0.64537(12) 0.0292(4) Uani 1 1 d . . . . .
H19A H -0.002423 0.338458 0.605317 0.035 Uiso 1 1 calc R U . . .
C20 C 0.20417(18) 0.36262(13) 0.63077(10) 0.0207(4) Uani 1 1 d . . . . .
C21 C 0.13771(18) 0.45735(13) 0.39563(10) 0.0215(4) Uani 1 1 d . . . . .
C22 C 0.0889(2) 0.45649(17) 0.30975(11) 0.0331(5) Uani 1 1 d . . . . .
H22A H 0.125520 0.513326 0.286328 0.050 Uiso 1 1 calc R U . . .
H22B H -0.012060 0.458225 0.299668 0.050 Uiso 1 1 calc R U . . .
H22C H 0.121445 0.397373 0.287466 0.050 Uiso 1 1 calc R U . . .
O1S O 0.0511(3) 0.92564(16) 0.59530(14) 0.0700(5) Uani 1 1 d . . . . .
C1S C 0.0375(4) 1.0133(2) 0.6012(2) 0.0700(5) Uani 1 1 d . . . . .
C2S C -0.0960(3) 1.0562(2) 0.61321(16) 0.0527(7) Uani 1 1 d . . . . .
H2SA H -0.154394 1.005575 0.630306 0.079 Uiso 1 1 calc R U . . .
H2SB H -0.142378 1.084176 0.564676 0.079 Uiso 1 1 calc R U . . .
H2SC H -0.079504 1.106996 0.652557 0.079 Uiso 1 1 calc R U . . .
C3S C 0.1533(3) 1.0810(2) 0.59628(17) 0.0553(7) Uani 1 1 d . . . . .
H3SA H 0.233527 1.044230 0.585538 0.083 Uiso 1 1 calc R U . . .
H3SB H 0.177136 1.115518 0.645334 0.083 Uiso 1 1 calc R U . . .
H3SC H 0.125767 1.127762 0.554729 0.083 Uiso 1 1 calc R U . . .

loop_
_atom_site_aniso_label
_atom_site_aniso_U_11
_atom_site_aniso_U_22
_atom_site_aniso_U_33
_atom_site_aniso_U_23
_atom_site_aniso_U_13
_atom_site_aniso_U_12
Ni 0.01222(13) 0.02119(14) 0.01809(13) -0.00052(8) 0.00266(9) -0.00111(8)
O1 0.0171(6) 0.0185(6) 0.0252(7) -0.0027(5) 0.0054(5) -0.0017(4)
O2 0.0158(6) 0.0354(8) 0.0201(6) 0.0045(6) 0.0002(5) -0.0046(5)
O3 0.0175(6) 0.0288(7) 0.0204(6) -0.0005(5) 0.0019(5) -0.0034(5)
O4 0.0174(6) 0.0436(8) 0.0249(7) 0.0038(6) -0.0002(5) -0.0068(6)
N1 0.0126(7) 0.0287(8) 0.0234(8) -0.0023(6) 0.0020(6) 0.0006(6)
N2 0.0133(7) 0.0233(8) 0.0224(8) 0.0001(6) 0.0028(6) -0.0012(6)
C1 0.0266(9) 0.0186(8) 0.0154(8) 0.0005(7) 0.0029(7) -0.0013(7)
C2 0.0323(10) 0.0272(10) 0.0225(9) -0.0028(7) 0.0083(8) -0.0075(8)
C3 0.0525(13) 0.0275(10) 0.0244(10) -0.0034(8) 0.0118(9) -0.0166(9)
C4 0.0672(16) 0.0187(9) 0.0240(10) 0.0001(8) 0.0103(10) -0.0023(10)
C5 0.0471(12) 0.0240(10) 0.0227(9) 0.0034(8) 0.0042(8) 0.0105(9)
C6 0.0284(10) 0.0232(9) 0.0187(9) 0.0025(7) 0.0007(7) 0.0047(7)
C7 0.0227(9) 0.0306(10) 0.0270(10) 0.0002(8) -0.0011(7) 0.0100(8)
C8 0.0158(8) 0.0259(9) 0.0229(9) -0.0032(7) 0.0049(7) -0.0048(7)
C9 0.0200(9) 0.0298(10) 0.0326(10) -0.0063(8) 0.0083(8) -0.0019(7)
C10 0.0313(10) 0.0302(10) 0.0320(10) -0.0107(8) 0.0120(8) -0.0082(8)
C11 0.0388(11) 0.0306(10) 0.0240(10) -0.0056(8) 0.0028(8) -0.0105(9)
C12 0.0285(10) 0.0260(10) 0.0243(9) 0.0003(8) -0.0013(7) -0.0052(8)
C13 0.0182(8) 0.0217(9) 0.0224(9) -0.0019(7) 0.0051(7) -0.0057(7)
C14 0.0216(9) 0.0238(9) 0.0221(9) 0.0016(7) 0.0002(7) 0.0046(7)
C15 0.0257(9) 0.0178(8) 0.0229(9) 0.0001(7) 0.0041(7) -0.0004(7)
C16 0.0398(11) 0.0293(10) 0.0236(10) 0.0032(8) 0.0015(8) -0.0067(9)
C17 0.0526(14) 0.0458(13) 0.0266(11) 0.0058(9) 0.0100(10) -0.0197(11)
C18 0.0366(12) 0.0500(14) 0.0379(12) 0.0026(10) 0.0153(10) -0.0194(10)
C19 0.0248(9) 0.0313(10) 0.0315(10) 0.0014(8) 0.0050(8) -0.0081(8)
C20 0.0231(9) 0.0172(8) 0.0225(9) 0.0000(7) 0.0054(7) -0.0017(7)
C21 0.0194(8) 0.0229(9) 0.0215(9) -0.0018(7) 0.0011(7) 0.0010(7)
C22 0.0366(11) 0.0394(12) 0.0214(10) -0.0012(8) -0.0016(8) -0.0085(9)
O1S 0.0862(13) 0.0533(10) 0.0779(13) -0.0076(9) 0.0356(11) 0.0087(10)
C1S 0.0862(13) 0.0533(10) 0.0779(13) -0.0076(9) 0.0356(11) 0.0087(10)
C2S 0.0432(14) 0.0674(18) 0.0453(14) -0.0160(13) 0.0006(11) 0.0064(13)
C3S 0.0616(17) 0.0555(17) 0.0544(16) -0.0011(13) 0.0266(14) 0.0052(14)

loop_
_atom_type_symbol
_atom_type_description
_atom_type_scat_dispersion_real
_atom_type_scat_dispersion_imag
_atom_type_scat_source
C C 0.0033 0.0016 'International Tables Vol C Tables 4.2.6.8 and 6.1.1.4'
H H 0.0000 0.0000 'International Tables Vol C Tables 4.2.6.8 and 6.1.1.4'
N N 0.0061 0.0033 'International Tables Vol C Tables 4.2.6.8 and 6.1.1.4'
O O 0.0106 0.0060 'International Tables Vol C Tables 4.2.6.8 and 6.1.1.4'
Ni Ni 0.3393 1.1124 'International Tables Vol C Tables 4.2.6.8 and 6.1.1.4'

loop_
_geom_angle_atom_site_label_1
_geom_angle_atom_site_label_2
_geom_angle_atom_site_label_3
_geom_angle
_geom_angle_site_symmetry_1
_geom_angle_site_symmetry_3
_geom_angle_publ_flag
O1 Ni N2 91.67(6) . . ?
O1 Ni O1 82.74(6) . 3_666 ?
N2 Ni O1 88.78(6) . 3_666 ?
O1 Ni O3 91.31(5) . . ?
N2 Ni O3 176.46(6) . . ?
O1 Ni O3 89.69(5) 3_666 . ?
O1 Ni O2 178.15(5) . . ?
N2 Ni O2 88.98(6) . . ?
O1 Ni O2 99.02(6) 3_666 . ?
O3 Ni O2 88.11(5) . . ?
O1 Ni N1 90.77(6) . . ?
N2 Ni N1 83.78(6) . . ?
O1 Ni N1 169.99(6) 3_666 . ?
O3 Ni N1 98.09(6) . . ?
O2 Ni N1 87.57(6) . . ?
C1 O1 Ni 127.06(11) . . ?
C1 O1 Ni 133.79(11) . 3_666 ?
Ni O1 Ni 97.26(6) . 3_666 ?
C20 O2 Ni 127.96(12) . . ?
C21 O3 Ni 127.97(12) . . ?
C8 N1 C7 113.98(15) . . ?
C8 N1 Ni 109.32(11) . . ?
C7 N1 Ni 108.89(11) . . ?
C13 N2 C14 113.77(14) . . ?
C13 N2 Ni 110.03(11) . . ?
C14 N2 Ni 111.31(11) . . ?
O1 C1 C2 121.49(17) . . ?
O1 C1 C6 121.28(16) . . ?
C2 C1 C6 117.23(17) . . ?
C3 C2 C1 121.1(2) . . ?
C4 C3 C2 121.2(2) . . ?
C3 C4 C5 118.42(19) . . ?
C4 C5 C6 121.8(2) . . ?
C5 C6 C1 120.14(19) . . ?
C5 C6 C7 118.65(18) . . ?
C1 C6 C7 121.20(17) . . ?
N1 C7 C6 112.53(15) . . ?
C13 C8 C9 119.36(17) . . ?
C13 C8 N1 118.47(16) . . ?
C9 C8 N1 122.17(17) . . ?
C10 C9 C8 120.14(19) . . ?
C9 C10 C11 120.40(19) . . ?
C12 C11 C10 119.68(19) . . ?
C11 C12 C13 120.42(19) . . ?
C12 C13 C8 120.00(17) . . ?
C12 C13 N2 121.99(17) . . ?
C8 C13 N2 117.98(16) . . ?
N2 C14 C15 112.65(15) . . ?
C16 C15 C20 117.99(18) . . ?
C16 C15 C14 120.12(17) . . ?
C20 C15 C14 121.88(16) . . ?
C17 C16 C15 121.4(2) . . ?
C18 C17 C16 119.6(2) . . ?
C17 C18 C19 120.3(2) . . ?
C18 C19 C20 119.78(19) . . ?
O2 C20 C19 120.98(17) . . ?
O2 C20 C15 118.13(16) . . ?
C19 C20 C15 120.89(17) . . ?
O3 C21 O4 124.56(17) . . ?
O3 C21 C22 117.53(17) . . ?
O4 C21 C22 117.90(16) . . ?
O1S C1S C3S 121.5(3) . . ?
O1S C1S C2S 121.1(3) . . ?
C3S C1S C2S 117.4(3) . . ?

loop_
_geom_bond_atom_site_label_1
_geom_bond_atom_site_label_2
_geom_bond_distance
_geom_bond_site_symmetry_2
_geom_bond_publ_flag
Ni O1 2.0365(13) . ?
Ni N2 2.0667(16) . ?
Ni O1 2.0698(12) 3_666 ?
Ni O3 2.0764(13) . ?
Ni O2 2.0786(13) . ?
Ni N1 2.0789(16) . ?
O1 C1 1.339(2) . ?
O2 C20 1.359(2) . ?
O3 C21 1.260(2) . ?
O4 C21 1.266(2) . ?
N1 C8 1.454(2) . ?
N1 C7 1.492(3) . ?
N2 C13 1.450(2) . ?
N2 C14 1.493(2) . ?
C1 C2 1.406(3) . ?
C1 C6 1.417(3) . ?
C2 C3 1.392(3) . ?
C3 C4 1.381(3) . ?
C4 C5 1.382(3) . ?
C5 C6 1.396(3) . ?
C6 C7 1.498(3) . ?
C8 C13 1.395(3) . ?
C8 C9 1.396(3) . ?
C9 C10 1.387(3) . ?
C10 C11 1.388(3) . ?
C11 C12 1.384(3) . ?
C12 C13 1.392(3) . ?
C14 C15 1.506(3) . ?
C15 C16 1.391(3) . ?
C15 C20 1.402(3) . ?
C16 C17 1.386(3) . ?
C17 C18 1.382(3) . ?
C18 C19 1.384(3) . ?
C19 C20 1.386(3) . ?
C21 C22 1.509(3) . ?
O1S C1S 1.223(4) . ?
C1S C3S 1.485(5) . ?
C1S C2S 1.485(4) . ?

loop_
_geom_hbond_atom_site_label_D
_geom_hbond_atom_site_label_H
_geom_hbond_atom_site_label_A
_geom_hbond_distance_DH
_geom_hbond_distance_HA
_geom_hbond_distance_DA
_geom_hbond_angle_DHA
_geom_hbond_site_symmetry_A
_geom_hbond_publ_flag
O2 H3 O4 0.77(2) 1.74(2) 2.4788(18) 160(3) . yes
N2 H2 O3 0.85(3) 2.31(3) 3.118(2) 160(2) 3_666 yes
N1 H1 O4 0.84(2) 2.18(2) 2.985(2) 160(2) 3_566 yes

loop_
_geom_torsion_atom_site_label_1
_geom_torsion_atom_site_label_2
_geom_torsion_atom_site_label_3
_geom_torsion_atom_site_label_4
_geom_torsion
_geom_torsion_site_symmetry_1
_geom_torsion_site_symmetry_2
_geom_torsion_site_symmetry_3
_geom_torsion_site_symmetry_4
_geom_torsion_publ_flag
Ni O1 C1 C2 153.83(13) . . . . ?
Ni O1 C1 C2 -6.8(3) 3_666 . . . ?
Ni O1 C1 C6 -27.0(2) . . . . ?
Ni O1 C1 C6 172.34(12) 3_666 . . . ?
O1 C1 C2 C3 177.24(17) . . . . ?
C6 C1 C2 C3 -1.9(3) . . . . ?
C1 C2 C3 C4 2.0(3) . . . . ?
C2 C3 C4 C5 -0.2(3) . . . . ?
C3 C4 C5 C6 -1.5(3) . . . . ?
C4 C5 C6 C1 1.4(3) . . . . ?
C4 C5 C6 C7 -177.15(18) . . . . ?
O1 C1 C6 C5 -178.91(16) . . . . ?
C2 C1 C6 C5 0.3(3) . . . . ?
O1 C1 C6 C7 -0.4(3) . . . . ?
C2 C1 C6 C7 178.84(17) . . . . ?
C8 N1 C7 C6 51.5(2) . . . . ?
Ni N1 C7 C6 -70.87(17) . . . . ?
C5 C6 C7 N1 -126.79(18) . . . . ?
C1 C6 C7 N1 54.6(2) . . . . ?
C7 N1 C8 C13 -125.94(18) . . . . ?
Ni N1 C8 C13 -3.8(2) . . . . ?
C7 N1 C8 C9 54.5(2) . . . . ?
Ni N1 C8 C9 176.60(15) . . . . ?
C13 C8 C9 C10 -0.6(3) . . . . ?
N1 C8 C9 C10 179.00(17) . . . . ?
C8 C9 C10 C11 0.3(3) . . . . ?
C9 C10 C11 C12 0.2(3) . . . . ?
C10 C11 C12 C13 -0.4(3) . . . . ?
C11 C12 C13 C8 0.1(3) . . . . ?
C11 C12 C13 N2 -178.04(17) . . . . ?
C9 C8 C13 C12 0.3(3) . . . . ?
N1 C8 C13 C12 -179.23(16) . . . . ?
C9 C8 C13 N2 178.57(16) . . . . ?
N1 C8 C13 N2 -1.0(2) . . . . ?
C14 N2 C13 C12 57.8(2) . . . . ?
Ni N2 C13 C12 -176.48(14) . . . . ?
C14 N2 C13 C8 -120.34(18) . . . . ?
Ni N2 C13 C8 5.34(19) . . . . ?
C13 N2 C14 C15 55.3(2) . . . . ?
Ni N2 C14 C15 -69.66(16) . . . . ?
N2 C14 C15 C16 -125.09(19) . . . . ?
N2 C14 C15 C20 55.7(2) . . . . ?
C20 C15 C16 C17 -0.9(3) . . . . ?
C14 C15 C16 C17 179.9(2) . . . . ?
C15 C16 C17 C18 0.9(4) . . . . ?
C16 C17 C18 C19 -0.2(4) . . . . ?
C17 C18 C19 C20 -0.5(4) . . . . ?
Ni O2 C20 C19 146.54(15) . . . . ?
Ni O2 C20 C15 -34.5(2) . . . . ?
C18 C19 C20 O2 179.4(2) . . . . ?
C18 C19 C20 C15 0.5(3) . . . . ?
C16 C15 C20 O2 -178.78(17) . . . . ?
C14 C15 C20 O2 0.4(3) . . . . ?
C16 C15 C20 C19 0.1(3) . . . . ?
C14 C15 C20 C19 179.33(18) . . . . ?
Ni O3 C21 O4 5.5(3) . . . . ?
Ni O3 C21 C22 -173.22(13) . . . . ?
